data_7215868
loop_
_publ_author_name
'Khanna, Shruti'
'Verma, Sandeep'

_publ_section_title
;
 Crystal engineering with a purine rare tautomer: structures and
 luminescence properties
;
_journal_issue 29
_journal_name_full CrystEngComm
_journal_page_first 6680
_journal_paper_doi 10.1039/c4ce00611a
_journal_volume 16
_journal_year 2014
_chemical_formula_sum 'C13 H13 Cd0.5 Cl1.5 N5 O2.5'
_chemical_formula_weight 388.66
_chemical_name_systematic
;
 ?
;
_space_group_IT_number 2
_symmetry_cell_setting triclinic
_symmetry_space_group_name_Hall '-P 1'
_symmetry_space_group_name_H-M 'P -1'
_atom_sites_solution_hydrogens geom
_atom_sites_solution_primary direct
_atom_sites_solution_secondary difmap
_audit_creation_method SHELXL-97
_cell_angle_alpha 70.4550(10)
_cell_angle_beta 75.2480(10)
_cell_angle_gamma 89.5710(10)
_cell_formula_units_Z 4
_cell_length_a 10.1883(6)
_cell_length_b 10.9694(7)
_cell_length_c 15.1248(9)
_cell_measurement_reflns_used 5278
_cell_measurement_temperature 100(2)
_cell_measurement_theta_max 25.0
_cell_measurement_theta_min 4.1
_cell_volume 1534.82(16)
_computing_structure_refinement 'SHELXL-97 (Sheldrick, 1997)'
_diffrn_ambient_temperature 100(2)
_diffrn_measured_fraction_theta_full 0.976
_diffrn_measured_fraction_theta_max 0.976
_diffrn_radiation_monochromator graphite
_diffrn_radiation_source 'fine-focus sealed tube'
_diffrn_radiation_type MoK\a
_diffrn_radiation_wavelength 0.71073
_diffrn_reflns_av_R_equivalents 0.0265
_diffrn_reflns_av_sigmaI/netI 0.0541
_diffrn_reflns_limit_h_max 12
_diffrn_reflns_limit_h_min -12
_diffrn_reflns_limit_k_max 12
_diffrn_reflns_limit_k_min -13
_diffrn_reflns_limit_l_max 13
_diffrn_reflns_limit_l_min -17
_diffrn_reflns_number 7936
_diffrn_reflns_theta_full 25.02
_diffrn_reflns_theta_max 25.02
_diffrn_reflns_theta_min 4.09
_exptl_absorpt_coefficient_mu 1.028
_exptl_absorpt_correction_T_max 0.8366
_exptl_absorpt_correction_T_min 0.7979
_exptl_absorpt_correction_type psi-scan
_exptl_absorpt_process_details '(North et al., 1968)'
_exptl_crystal_colour colorless
_exptl_crystal_density_diffrn 1.682
_exptl_crystal_density_method 'not measured'
_exptl_crystal_description block
_exptl_crystal_F_000 782
_exptl_crystal_size_max 0.23
_exptl_crystal_size_mid 0.20
_exptl_crystal_size_min 0.18
_refine_diff_density_max 1.267
_refine_diff_density_min -1.705
_refine_diff_density_rms 0.164
_refine_ls_extinction_method none
_refine_ls_goodness_of_fit_ref 1.058
_refine_ls_hydrogen_treatment constr
_refine_ls_matrix_type full
_refine_ls_number_parameters 401
_refine_ls_number_reflns 5278
_refine_ls_number_restraints 0
_refine_ls_restrained_S_all 1.058
_refine_ls_R_factor_all 0.0675
_refine_ls_R_factor_gt 0.0570
_refine_ls_shift/su_max 0.001
_refine_ls_shift/su_mean 0.000
_refine_ls_structure_factor_coef Fsqd
_refine_ls_weighting_details 'calc w=1/[\s^2^(Fo^2^)+(0.1013P)^2^+4.5694P] where P=(Fo^2^+2Fc^2^)/3'
_refine_ls_weighting_scheme calc
_refine_ls_wR_factor_gt 0.1575
_refine_ls_wR_factor_ref 0.1727
_reflns_number_gt 4483
_reflns_number_total 5278
_reflns_threshold_expression >2sigma(I)
_cod_data_source_file c4ce00611a2.cif
_cod_data_source_block 15apram
_cod_depositor_comments
;
The following automatic conversions were performed:

'_symmetry_cell_setting' value 'Triclinic' changed to 'triclinic'
according to
/usr/data/users/saulius/crontab/automatic-downloads/rss-feeds/RSC/lib/dictionaries/cif_core.dic
dictionary named 'cif_core.dic' version 2.4.2 from 2011-04-26.

Automatic conversion script
Id: cif_fix_values 2281 2013-09-26 08:29:07Z andrius 

 Adding full bibliography for 7215866--7215869.cif.
;
_cod_original_formula_sum 'C13 H13 Cd0.50 Cl1.50 N5 O2.50'
_cod_database_code 7215868

loop_
_symmetry_equiv_pos_as_xyz
'x, y, z'
'-x, -y, -z'

loop_
_atom_site_label
_atom_site_type_symbol
_atom_site_fract_x
_atom_site_fract_y
_atom_site_fract_z
_atom_site_U_iso_or_equiv
_atom_site_adp_type
_atom_site_occupancy
_atom_site_symmetry_multiplicity
_atom_site_calc_flag
_atom_site_refinement_flags
Cd1 Cd 0.88326(4) 0.51667(4) 0.61598(3) 0.01962(18) Uani 1 1 d .
Cl1 Cl 0.91749(15) 0.42273(15) 0.78549(10) 0.0253(3) Uani 1 1 d .
Cl2 Cl 0.66677(14) 0.62736(14) 0.65368(11) 0.0246(3) Uani 1 1 d .
N7 N 0.7403(5) 0.3250(4) 0.6475(3) 0.0190(10) Uiso 1 1 d .
N1' N 1.1325(5) 1.0061(5) 0.3642(4) 0.0234(11) Uani 1 1 d .
H1' H 1.1233 1.0501 0.3076 0.028 Uiso 1 1 calc R
O1 O 0.6228(4) 0.4854(4) 0.3655(3) 0.0299(10) Uani 1 1 d .
N3' N 1.2462(5) 1.0061(5) 0.4819(4) 0.0241(11) Uani 1 1 d .
N9' N 1.1802(5) 0.8097(5) 0.6234(4) 0.0227(11) Uani 1 1 d .
N9 N 0.6207(5) 0.1374(5) 0.7467(4) 0.0219(11) Uani 1 1 d .
O1' O 0.9792(4) 0.9328(4) 0.2825(3) 0.0267(10) Uani 1 1 d .
Cl3 Cl 0.9112(4) 0.5795(4) 0.4467(3) 0.1119(11) Uani 1 1 d .
N6' N 0.9744(5) 0.8413(5) 0.3771(3) 0.0215(11) Uani 1 1 d .
N1 N 0.5100(5) 0.2881(5) 0.5026(4) 0.0215(11) Uani 1 1 d .
H1 H 0.4834 0.3215 0.4506 0.026 Uiso 1 1 calc R
C11 C 0.4299(6) 0.0336(6) 0.8940(4) 0.0207(12) Uani 1 1 d .
C6' C 1.0558(6) 0.8873(6) 0.4136(4) 0.0231(13) Uani 1 1 d .
N3 N 0.4704(5) 0.1110(5) 0.6514(4) 0.0239(11) Uani 1 1 d .
N6 N 0.6787(5) 0.4625(5) 0.4459(4) 0.0251(11) Uani 1 1 d .
C8 C 0.7214(6) 0.2288(5) 0.7317(4) 0.0202(12) Uani 1 1 d .
H8 H 0.7717 0.2240 0.7760 0.024 Uiso 1 1 calc R
C2' C 1.2214(6) 1.0584(6) 0.3986(5) 0.0256(13) Uani 1 1 d .
H2' H 1.2679 1.1383 0.3585 0.031 Uiso 1 1 calc R
C6 C 0.6161(5) 0.3552(6) 0.5142(4) 0.0200(12) Uani 1 1 d .
C5' C 1.0816(6) 0.8233(6) 0.5063(4) 0.0201(12) Uani 1 1 d .
C2 C 0.4456(6) 0.1732(6) 0.5680(4) 0.0250(13) Uani 1 1 d .
H2 H 0.3778 0.1354 0.5520 0.030 Uiso 1 1 calc R
C4' C 1.1727(6) 0.8887(6) 0.5326(4) 0.0208(12) Uani 1 1 d .
C9 C 0.6876(6) 0.5976(6) 0.2887(5) 0.0292(14) Uani 1 1 d .
H9A H 0.6486 0.6111 0.2351 0.044 Uiso 1 1 calc R
H9B H 0.7831 0.5874 0.2684 0.044 Uiso 1 1 calc R
H9C H 0.6756 0.6710 0.3101 0.044 Uiso 1 1 calc R
C15' C 1.0888(7) 0.6698(7) 0.9440(5) 0.0326(15) Uani 1 1 d .
H15' H 1.0105 0.6751 0.9898 0.039 Uiso 1 1 calc R
C4 C 0.5715(6) 0.1785(6) 0.6657(4) 0.0223(13) Uani 1 1 d .
C16' C 1.1169(6) 0.7554(6) 0.8508(5) 0.0261(13) Uani 1 1 d .
H16' H 1.0577 0.8185 0.8334 0.031 Uiso 1 1 calc R
C10 C 0.5689(6) 0.0216(6) 0.8328(4) 0.0253(13) Uani 1 1 d .
H10A H 0.6328 0.0055 0.8725 0.030 Uiso 1 1 calc R
H10B H 0.5637 -0.0525 0.8121 0.030 Uiso 1 1 calc R
C10' C 1.2652(6) 0.8429(6) 0.6793(4) 0.0260(14) Uani 1 1 d .
H10C H 1.2494 0.9296 0.6807 0.031 Uiso 1 1 calc R
H10D H 1.3606 0.8429 0.6469 0.031 Uiso 1 1 calc R
C8' C 1.0952(6) 0.7020(6) 0.6481(4) 0.0215(12) Uani 1 1 d .
H8' H 1.0817 0.6329 0.7064 0.026 Uiso 1 1 calc R
C16 C 0.3363(6) -0.0750(6) 0.9420(4) 0.0274(14) Uani 1 1 d .
H16 H 0.3578 -0.1541 0.9344 0.033 Uiso 1 1 calc R
C13' C 1.2891(9) 0.5671(7) 0.9034(6) 0.0456(19) Uani 1 1 d .
H13' H 1.3473 0.5032 0.9212 0.055 Uiso 1 1 calc R
C9' C 0.8971(6) 0.8777(6) 0.2393(5) 0.0256(13) Uani 1 1 d .
H9'1 H 0.8997 0.9375 0.1757 0.038 Uiso 1 1 calc R
H9'2 H 0.8049 0.8603 0.2793 0.038 Uiso 1 1 calc R
H9'3 H 0.9318 0.7981 0.2338 0.038 Uiso 1 1 calc R
N7' N 1.0331(5) 0.7062(5) 0.5793(3) 0.0192(10) Uani 1 1 d .
C5 C 0.6459(5) 0.2934(5) 0.6049(4) 0.0174(11) Uani 1 1 d .
C11' C 1.2341(6) 0.7484(6) 0.7818(5) 0.0262(14) Uani 1 1 d .
C15 C 0.2102(7) -0.0649(7) 1.0016(5) 0.0318(15) Uani 1 1 d .
H15 H 0.1488 -0.1380 1.0351 0.038 Uiso 1 1 calc R
C13 C 0.2696(7) 0.1614(7) 0.9644(5) 0.0317(15) Uani 1 1 d .
H13 H 0.2475 0.2404 0.9718 0.038 Uiso 1 1 calc R
C12 C 0.3966(6) 0.1508(6) 0.9066(5) 0.0296(14) Uani 1 1 d .
H12 H 0.4597 0.2229 0.8761 0.036 Uiso 1 1 calc R
C14 C 0.1763(7) 0.0527(7) 1.0110(5) 0.0362(16) Uani 1 1 d .
H14 H 0.0907 0.0595 1.0487 0.043 Uiso 1 1 calc R
C12' C 1.3197(7) 0.6520(7) 0.8090(5) 0.0358(16) Uani 1 1 d .
H12' H 1.3975 0.6448 0.7635 0.043 Uiso 1 1 calc R
C14' C 1.1763(8) 0.5746(7) 0.9710(5) 0.0391(17) Uani 1 1 d .
H14' H 1.1574 0.5169 1.0347 0.047 Uiso 1 1 calc R
O2W O 1.1838(5) 1.2393(6) 0.1946(4) 0.0511(14) Uani 1 1 d .
O3W O 1.5971(5) 0.4333(7) 0.8720(4) 0.0578(16) Uani 1 1 d .
O1W O 1.4283(7) 0.3281(7) 1.0690(5) 0.076(2) Uani 1 1 d .

loop_
_atom_site_aniso_label
_atom_site_aniso_U_11
_atom_site_aniso_U_22
_atom_site_aniso_U_33
_atom_site_aniso_U_23
_atom_site_aniso_U_13
_atom_site_aniso_U_12
Cd1 0.0171(3) 0.0236(3) 0.0183(3) -0.00759(19) -0.00424(17) -0.00315(17)
Cl1 0.0249(8) 0.0313(8) 0.0185(7) -0.0059(6) -0.0071(6) -0.0050(6)
Cl2 0.0193(7) 0.0252(8) 0.0309(8) -0.0123(6) -0.0060(6) 0.0012(6)
N1' 0.022(3) 0.024(3) 0.024(3) -0.008(2) -0.006(2) -0.003(2)
O1 0.028(2) 0.036(3) 0.023(2) -0.0021(19) -0.0118(19) -0.0150(19)
N3' 0.020(3) 0.025(3) 0.027(3) -0.010(2) -0.005(2) -0.005(2)
N9' 0.021(3) 0.027(3) 0.027(3) -0.014(2) -0.010(2) -0.001(2)
N9 0.018(2) 0.024(3) 0.022(3) -0.006(2) -0.005(2) -0.002(2)
O1' 0.030(2) 0.025(2) 0.024(2) -0.0036(18) -0.0130(19) -0.0065(18)
Cl3 0.111(3) 0.118(3) 0.107(3) -0.042(2) -0.026(2) 0.005(2)
N6' 0.028(3) 0.018(2) 0.019(3) -0.004(2) -0.009(2) 0.000(2)
N1 0.019(2) 0.027(3) 0.022(3) -0.010(2) -0.009(2) -0.003(2)
C11 0.017(3) 0.026(3) 0.019(3) -0.005(2) -0.009(2) 0.001(2)
C6' 0.021(3) 0.025(3) 0.026(3) -0.013(3) -0.007(3) 0.003(2)
N3 0.024(3) 0.024(3) 0.025(3) -0.009(2) -0.007(2) -0.004(2)
N6 0.021(3) 0.032(3) 0.023(3) -0.006(2) -0.010(2) -0.004(2)
C8 0.016(3) 0.021(3) 0.023(3) -0.007(2) -0.004(2) 0.000(2)
C2' 0.026(3) 0.021(3) 0.028(3) -0.009(3) -0.004(3) -0.005(2)
C6 0.014(3) 0.021(3) 0.025(3) -0.009(2) -0.004(2) -0.001(2)
C5' 0.017(3) 0.023(3) 0.020(3) -0.008(2) -0.004(2) 0.002(2)
C2 0.021(3) 0.027(3) 0.026(3) -0.010(3) -0.004(3) -0.004(2)
C4' 0.019(3) 0.021(3) 0.026(3) -0.013(2) -0.004(2) -0.001(2)
C9 0.026(3) 0.030(4) 0.027(3) -0.004(3) -0.006(3) -0.001(3)
C15' 0.029(4) 0.040(4) 0.028(4) -0.016(3) -0.001(3) -0.003(3)
C4 0.016(3) 0.028(3) 0.025(3) -0.013(3) -0.003(2) -0.001(2)
C16' 0.025(3) 0.029(3) 0.032(4) -0.018(3) -0.010(3) 0.004(3)
C10 0.028(3) 0.022(3) 0.021(3) -0.002(2) -0.006(3) 0.000(2)
C10' 0.031(3) 0.030(3) 0.025(3) -0.016(3) -0.011(3) -0.002(3)
C8' 0.027(3) 0.020(3) 0.023(3) -0.012(2) -0.010(3) -0.002(2)
C16 0.028(3) 0.028(3) 0.025(3) -0.005(3) -0.010(3) -0.006(3)
C13' 0.069(6) 0.038(4) 0.038(4) -0.012(3) -0.029(4) 0.021(4)
C9' 0.027(3) 0.024(3) 0.027(3) -0.008(3) -0.011(3) -0.002(3)
N7' 0.024(3) 0.018(2) 0.015(2) -0.007(2) -0.003(2) -0.003(2)
C5 0.017(3) 0.016(3) 0.020(3) -0.008(2) -0.005(2) -0.002(2)
C11' 0.025(3) 0.029(3) 0.030(3) -0.014(3) -0.011(3) -0.006(3)
C15 0.026(3) 0.042(4) 0.026(3) -0.011(3) -0.004(3) -0.010(3)
C13 0.029(3) 0.031(4) 0.036(4) -0.011(3) -0.010(3) 0.003(3)
C12 0.026(3) 0.027(3) 0.031(4) -0.004(3) -0.008(3) -0.006(3)
C14 0.023(3) 0.053(5) 0.029(4) -0.013(3) -0.004(3) 0.001(3)
C12' 0.035(4) 0.048(4) 0.034(4) -0.023(3) -0.013(3) 0.015(3)
C14' 0.063(5) 0.031(4) 0.022(4) -0.005(3) -0.014(3) -0.004(3)
O2W 0.042(3) 0.056(3) 0.040(3) 0.001(3) -0.006(2) 0.005(3)
O3W 0.038(3) 0.092(5) 0.032(3) -0.017(3) 0.004(2) -0.007(3)
O1W 0.077(5) 0.074(5) 0.083(5) -0.030(4) -0.028(4) 0.003(4)

loop_
_atom_type_symbol
_atom_type_description
_atom_type_scat_dispersion_real
_atom_type_scat_dispersion_imag
_atom_type_scat_source
C C 0.0033 0.0016 'International Tables Vol C Tables 4.2.6.8 and 6.1.1.4'
H H 0.0000 0.0000 'International Tables Vol C Tables 4.2.6.8 and 6.1.1.4'
N N 0.0061 0.0033 'International Tables Vol C Tables 4.2.6.8 and 6.1.1.4'
O O 0.0106 0.0060 'International Tables Vol C Tables 4.2.6.8 and 6.1.1.4'
Cl Cl 0.1484 0.1585 'International Tables Vol C Tables 4.2.6.8 and 6.1.1.4'
Cd Cd -0.8075 1.2024 'International Tables Vol C Tables 4.2.6.8 and 6.1.1.4'

loop_
_geom_angle_atom_site_label_1
_geom_angle_atom_site_label_2
_geom_angle_atom_site_label_3
_geom_angle
_geom_angle_site_symmetry_1
_geom_angle_site_symmetry_3
Cl3 Cd1 N7 92.04(15) . .
Cl3 Cd1 N7' 86.43(15) . .
N7 Cd1 N7' 177.64(15) . .
Cl3 Cd1 Cl3 74.40(16) . 2_766
N7 Cd1 Cl3 91.97(14) . 2_766
N7' Cd1 Cl3 85.90(15) . 2_766
Cl3 Cd1 Cl1 163.66(11) . .
N7 Cd1 Cl1 89.89(11) . .
N7' Cd1 Cl1 91.08(12) . .
Cl3 Cd1 Cl1 89.32(10) 2_766 .
Cl3 Cd1 Cl2 96.62(11) . .
N7 Cd1 Cl2 87.49(11) . .
N7' Cd1 Cl2 94.46(12) . .
Cl3 Cd1 Cl2 170.98(10) 2_766 .
Cl1 Cd1 Cl2 99.68(5) . .
C8 N7 C5 104.6(5) . .
C8 N7 Cd1 119.4(4) . .
C5 N7 Cd1 134.9(4) . .
C2' N1' C6' 125.1(5) . .
C9 O1 N6 110.8(4) . .
C2' N3' C4' 111.2(5) . .
C8' N9' C4' 106.5(5) . .
C8' N9' C10' 129.2(5) . .
C4' N9' C10' 124.3(5) . .
C8 N9 C4 106.2(5) . .
C8 N9 C10 127.7(5) . .
C4 N9 C10 126.0(5) . .
C9' O1' N6' 108.3(4) . .
Cd1 Cl3 Cd1 105.60(16) . 2_766
C6' N6' O1' 108.4(4) . .
C2 N1 C6 124.2(5) . .
C12 C11 C16 119.3(6) . .
C12 C11 C10 120.6(5) . .
C16 C11 C10 120.0(6) . .
N6' C6' N1' 122.6(5) . .
N6' C6' C5' 125.5(5) . .
N1' C6' C5' 111.9(5) . .
C2 N3 C4 110.6(5) . .
C6 N6 O1 107.9(4) . .
N7 C8 N9 112.9(5) . .
N3' C2' N1' 125.4(6) . .
N6 C6 N1 121.3(5) . .
N6 C6 C5 126.3(5) . .
N1 C6 C5 112.4(5) . .
N7' C5' C4' 109.8(5) . .
N7' C5' C6' 133.4(5) . .
C4' C5' C6' 116.8(5) . .
N3 C2 N1 125.9(5) . .
N3' C4' N9' 124.2(5) . .
N3' C4' C5' 129.6(5) . .
N9' C4' C5' 106.3(5) . .
C16' C15' C14' 120.6(6) . .
N3 C4 C5 129.1(5) . .
N3 C4 N9 124.3(5) . .
C5 C4 N9 106.5(5) . .
C15' C16' C11' 120.1(6) . .
N9 C10 C11 113.1(5) . .
N9' C10' C11' 111.7(5) . .
N7' C8' N9' 112.6(5) . .
C11 C16 C15 119.9(6) . .
C14' C13' C12' 121.5(7) . .
C8' N7' C5' 104.8(5) . .
C8' N7' Cd1 114.8(4) . .
C5' N7' Cd1 140.3(4) . .
C4 C5 N7 109.8(5) . .
C4 C5 C6 117.6(5) . .
N7 C5 C6 132.6(5) . .
C12' C11' C16' 118.9(6) . .
C12' C11' C10' 121.0(6) . .
C16' C11' C10' 120.1(6) . .
C14 C15 C16 120.3(6) . .
C12 C13 C14 119.5(6) . .
C11 C12 C13 120.7(6) . .
C15 C14 C13 120.2(6) . .
C13' C12' C11' 119.8(7) . .
C13' C14' C15' 119.1(6) . .

loop_
_geom_bond_atom_site_label_1
_geom_bond_atom_site_label_2
_geom_bond_distance
_geom_bond_site_symmetry_2
Cd1 Cl3 2.359(4) .
Cd1 N7 2.407(5) .
Cd1 N7' 2.409(5) .
Cd1 Cl3 2.453(4) 2_766
Cd1 Cl1 2.5375(14) .
Cd1 Cl2 2.5391(15) .
N7 C8 1.323(7) .
N7 C5 1.390(7) .
N1' C2' 1.367(8) .
N1' C6' 1.391(7) .
O1 C9 1.402(7) .
O1 N6 1.419(6) .
N3' C2' 1.287(8) .
N3' C4' 1.367(7) .
N9' C8' 1.356(7) .
N9' C4' 1.377(8) .
N9' C10' 1.477(7) .
N9 C8 1.361(7) .
N9 C4 1.376(8) .
N9 C10 1.463(7) .
O1' C9' 1.429(7) .
O1' N6' 1.435(6) .
Cl3 Cd1 2.453(4) 2_766
N6' C6' 1.295(7) .
N1 C2 1.358(8) .
N1 C6 1.392(7) .
C11 C12 1.388(9) .
C11 C16 1.394(8) .
C11 C10 1.514(8) .
C6' C5' 1.432(8) .
N3 C2 1.305(8) .
N3 C4 1.373(7) .
N6 C6 1.311(8) .
C6 C5 1.421(8) .
C5' N7' 1.378(7) .
C5' C4' 1.388(8) .
C15' C16' 1.365(9) .
C15' C14' 1.392(10) .
C4 C5 1.376(8) .
C16' C11' 1.393(9) .
C10' C11' 1.502(9) .
C8' N7' 1.337(7) .
C16 C15 1.397(9) .
C13' C14' 1.352(11) .
C13' C12' 1.376(10) .
C11' C12' 1.388(9) .
C15 C14 1.377(10) .
C13 C12 1.393(9) .
C13 C14 1.391(9) .
